data_2227304
loop_
_publ_author_name
'Shi, Fuqiang'
'Zhang, Long'
'Wang, Jin-Feng'
'Li, Ya-Feng'

_publ_section_title
;
 (11-Methylpyrido[2,3-<i>b</i>][1,4]benzodiazepin-6-yl)(phenyl)methanone
;
_journal_coeditor_code CI5138
_journal_issue 9
_journal_name_full 'Acta Crystallographica Section E'
_journal_page_first o2292
_journal_paper_doi 10.1107/S1600536810030564
_journal_volume 66
_journal_year 2010
_chemical_formula_iupac 'C20 H15 N3 O'
_chemical_formula_moiety 'C20 H15 N3 O'
_chemical_formula_sum 'C20 H15 N3 O'
_chemical_formula_weight 313.35
_chemical_name_systematic
;
(11-Methylpyrido[2,3-<i>b</i>][1,4]benzodiazepin-6-yl)(phenyl)methanone
;
_space_group_IT_number 14
_symmetry_cell_setting monoclinic
_symmetry_space_group_name_Hall '-P 2ybc'
_symmetry_space_group_name_H-M 'P 1 21/c 1'
_atom_sites_solution_hydrogens geom
_atom_sites_solution_primary direct
_atom_sites_solution_secondary difmap
_audit_creation_method SHELXL-97
_cell_angle_alpha 90.00
_cell_angle_beta 98.14(3)
_cell_angle_gamma 90.00
_cell_formula_units_Z 4
_cell_length_a 8.4442(17)
_cell_length_b 16.503(3)
_cell_length_c 11.682(2)
_cell_measurement_reflns_used 2000
_cell_measurement_temperature 293(2)
_cell_measurement_theta_max 27.48
_cell_measurement_theta_min 3.03
_cell_volume 1611.5(5)
_computing_cell_refinement 'PROCESS-AUTO (Rigaku, 1998)'
_computing_data_collection 'PROCESS-AUTO (Rigaku, 1998)'
_computing_data_reduction 'CrystalStructure (Rigaku/MSC, 2002)'
_computing_molecular_graphics 'DIAMOND (Brandenburg, 2000)'
_computing_publication_material 'SHELXL97 (Sheldrick, 2008)'
_computing_structure_refinement 'SHELXL97 (Sheldrick, 2008)'
_computing_structure_solution 'SHELXS97 (Sheldrick, 2008)'
_diffrn_ambient_temperature 293(2)
_diffrn_detector_area_resol_mean 10.00
_diffrn_measured_fraction_theta_full 0.969
_diffrn_measured_fraction_theta_max 0.969
_diffrn_measurement_device_type 'Rigaku R-AXIS RAPID'
_diffrn_measurement_method \w
_diffrn_radiation_monochromator graphite
_diffrn_radiation_source 'fine-focus sealed tube'
_diffrn_radiation_type MoK\a
_diffrn_radiation_wavelength 0.71073
_diffrn_reflns_av_R_equivalents 0.0481
_diffrn_reflns_av_sigmaI/netI 0.0428
_diffrn_reflns_limit_h_max 9
_diffrn_reflns_limit_h_min -10
_diffrn_reflns_limit_k_max 21
_diffrn_reflns_limit_k_min -21
_diffrn_reflns_limit_l_max 15
_diffrn_reflns_limit_l_min -14
_diffrn_reflns_number 14767
_diffrn_reflns_theta_full 27.48
_diffrn_reflns_theta_max 27.48
_diffrn_reflns_theta_min 3.03
_exptl_absorpt_coefficient_mu 0.082
_exptl_absorpt_correction_T_max 0.431
_exptl_absorpt_correction_T_min 0.389
_exptl_absorpt_correction_type multi-scan
_exptl_absorpt_process_details '(ABSCOR; Higashi, 1995)'
_exptl_crystal_colour yellow
_exptl_crystal_density_diffrn 1.291
_exptl_crystal_density_method 'not measured'
_exptl_crystal_description Block
_exptl_crystal_F_000 656
_exptl_crystal_size_max 0.374
_exptl_crystal_size_mid 0.295
_exptl_crystal_size_min 0.191
_refine_diff_density_max 0.222
_refine_diff_density_min -0.161
_refine_ls_extinction_method none
_refine_ls_goodness_of_fit_ref 1.050
_refine_ls_hydrogen_treatment constr
_refine_ls_matrix_type full
_refine_ls_number_parameters 217
_refine_ls_number_reflns 3587
_refine_ls_number_restraints 0
_refine_ls_restrained_S_all 1.050
_refine_ls_R_factor_all 0.0735
_refine_ls_R_factor_gt 0.0482
_refine_ls_shift/su_max 0.001
_refine_ls_shift/su_mean 0.000
_refine_ls_structure_factor_coef Fsqd
_refine_ls_weighting_details 'calc w=1/[\s^2^(Fo^2^)+(0.0594P)^2^+0.2193P] where P=(Fo^2^+2Fc^2^)/3'
_refine_ls_weighting_scheme calc
_refine_ls_wR_factor_gt 0.1188
_refine_ls_wR_factor_ref 0.1310
_reflns_number_gt 2492
_reflns_number_total 3587
_reflns_threshold_expression I>2\s(I)
_cod_data_source_file ci5138.cif
_cod_data_source_block I
_cod_original_cell_volume 1611.6(6)
_cod_original_sg_symbol_H-M 'P 21/c'
_cod_database_code 2227304
_cod_database_fobs_code 2227304

loop_
_symmetry_equiv_pos_as_xyz
'x, y, z'
'-x, y+1/2, -z+1/2'
'-x, -y, -z'
'x, -y-1/2, z-1/2'

loop_
_atom_site_type_symbol
_atom_site_label
_atom_site_fract_x
_atom_site_fract_y
_atom_site_fract_z
_atom_site_U_iso_or_equiv
_atom_site_adp_type
_atom_site_calc_flag
_atom_site_refinement_flags
_atom_site_occupancy
_atom_site_disorder_assembly
_atom_site_disorder_group
O O1 0.84497(15) 0.36871(8) -0.05524(17) 0.0774(5) Uani d . 1 . .
N N2 0.66756(14) 0.13174(8) 0.03808(12) 0.0394(3) Uani d . 1 . .
N N3 0.99137(15) 0.19569(8) 0.04732(13) 0.0432(3) Uani d . 1 . .
C C1 1.3716(2) 0.31549(11) -0.12859(17) 0.0529(5) Uani d . 1 . .
H H1 1.4411 0.2799 -0.1580 0.063 Uiso calc R 1 . .
C C2 1.4173(2) 0.39435(11) -0.10549(16) 0.0497(4) Uani d . 1 . .
H H2 1.5176 0.4119 -0.1192 0.060 Uiso calc R 1 . .
C C3 1.3153(2) 0.44719(11) -0.06219(16) 0.0500(5) Uani d . 1 . .
H H3 1.3468 0.5004 -0.0457 0.060 Uiso calc R 1 . .
C C4 1.16610(19) 0.42134(10) -0.04322(16) 0.0464(4) Uani d . 1 . .
H H4 1.0970 0.4575 -0.0146 0.056 Uiso calc R 1 . .
C C5 1.11770(18) 0.34200(9) -0.06626(14) 0.0387(4) Uani d . 1 . .
C C6 1.2226(2) 0.28871(10) -0.10835(16) 0.0472(4) Uani d . 1 . .
H H6 1.1930 0.2350 -0.1230 0.057 Uiso calc R 1 . .
C C7 0.9509(2) 0.31859(10) -0.05454(17) 0.0468(4) Uani d . 1 . .
C C8 0.90799(18) 0.23004(9) -0.03891(15) 0.0402(4) Uani d . 1 . .
C C9 0.5167(2) 0.11410(12) 0.08085(17) 0.0526(5) Uani d . 1 . .
H H9A 0.4339 0.1483 0.0421 0.079 Uiso calc R 1 . .
H H9B 0.5284 0.1241 0.1626 0.079 Uiso calc R 1 . .
H H9C 0.4887 0.0583 0.0660 0.079 Uiso calc R 1 . .
C C10 0.9020(2) -0.02679(11) 0.18587(17) 0.0571(5) Uani d . 1 . .
H H10 0.8833 -0.0755 0.2217 0.069 Uiso calc R 1 . .
C C11 1.0573(2) -0.00296(11) 0.18578(16) 0.0536(5) Uani d . 1 . .
H H11 1.1418 -0.0357 0.2177 0.064 Uiso calc R 1 . .
C C12 1.0848(2) 0.07088(11) 0.13706(15) 0.0478(4) Uani d . 1 . .
H H12 1.1890 0.0897 0.1390 0.057 Uiso calc R 1 . .
C C13 0.95740(19) 0.11717(9) 0.08517(14) 0.0391(4) Uani d . 1 . .
C C14 0.80223(18) 0.08588(9) 0.08663(13) 0.0376(4) Uani d . 1 . .
N N1 0.77531(18) 0.01626(8) 0.13702(13) 0.0494(4) Uani d . 1 . .
C C15 0.53710(19) 0.11522(10) -0.16328(16) 0.0447(4) Uani d . 1 . .
H H15 0.4594 0.0820 -0.1390 0.054 Uiso calc R 1 . .
C C16 0.77505(18) 0.19642(9) -0.12099(14) 0.0383(4) Uani d . 1 . .
C C17 0.65890(17) 0.14649(9) -0.08261(14) 0.0358(3) Uani d . 1 . .
C C18 0.6450(2) 0.18248(12) -0.31775(16) 0.0563(5) Uani d . 1 . .
H H18 0.6406 0.1941 -0.3960 0.068 Uiso calc R 1 . .
C C19 0.5310(2) 0.13338(11) -0.27957(16) 0.0530(5) Uani d . 1 . .
H H19 0.4489 0.1122 -0.3326 0.064 Uiso calc R 1 . .
C C20 0.7655(2) 0.21400(11) -0.23854(16) 0.0497(4) Uani d . 1 . .
H H20 0.8419 0.2476 -0.2639 0.060 Uiso calc R 1 . .

loop_
_atom_site_aniso_label
_atom_site_aniso_U_11
_atom_site_aniso_U_22
_atom_site_aniso_U_33
_atom_site_aniso_U_12
_atom_site_aniso_U_13
_atom_site_aniso_U_23
O1 0.0463(7) 0.0440(8) 0.1469(16) 0.0030(6) 0.0313(8) 0.0024(8)
N2 0.0350(7) 0.0437(8) 0.0418(7) -0.0032(5) 0.0136(6) 0.0033(6)
N3 0.0388(7) 0.0397(8) 0.0519(9) -0.0071(6) 0.0095(6) -0.0011(6)
C1 0.0422(9) 0.0514(11) 0.0686(12) 0.0050(8) 0.0196(9) 0.0014(9)
C2 0.0360(9) 0.0570(11) 0.0557(11) -0.0089(7) 0.0053(8) 0.0049(8)
C3 0.0440(9) 0.0414(9) 0.0628(12) -0.0123(7) 0.0009(8) -0.0029(8)
C4 0.0409(9) 0.0368(9) 0.0616(11) 0.0001(7) 0.0076(8) -0.0049(8)
C5 0.0356(8) 0.0331(8) 0.0482(9) -0.0025(6) 0.0086(7) 0.0025(7)
C6 0.0478(9) 0.0337(9) 0.0626(11) -0.0027(7) 0.0171(8) -0.0018(8)
C7 0.0408(9) 0.0385(9) 0.0631(11) -0.0020(7) 0.0143(8) 0.0009(8)
C8 0.0360(8) 0.0366(8) 0.0513(10) -0.0042(6) 0.0175(7) -0.0004(7)
C9 0.0435(9) 0.0603(12) 0.0586(11) -0.0028(8) 0.0231(9) 0.0047(9)
C10 0.0689(13) 0.0437(10) 0.0566(11) -0.0028(9) 0.0016(10) 0.0092(8)
C11 0.0584(11) 0.0482(10) 0.0516(11) 0.0088(8) -0.0018(9) -0.0011(8)
C12 0.0415(9) 0.0511(10) 0.0498(10) 0.0009(7) 0.0027(8) -0.0041(8)
C13 0.0405(8) 0.0392(9) 0.0384(8) -0.0045(6) 0.0088(7) -0.0039(7)
C14 0.0424(9) 0.0367(8) 0.0346(8) -0.0035(6) 0.0088(7) -0.0019(6)
N1 0.0536(9) 0.0425(8) 0.0520(9) -0.0076(6) 0.0064(7) 0.0090(7)
C15 0.0399(9) 0.0382(9) 0.0556(11) -0.0039(7) 0.0056(8) -0.0008(7)
C16 0.0383(8) 0.0357(8) 0.0432(9) -0.0006(6) 0.0132(7) 0.0016(7)
C17 0.0361(8) 0.0312(8) 0.0414(9) 0.0015(6) 0.0099(7) -0.0003(6)
C18 0.0690(12) 0.0573(12) 0.0423(10) 0.0052(9) 0.0075(9) 0.0054(8)
C19 0.0570(11) 0.0507(11) 0.0477(10) 0.0012(8) -0.0047(9) -0.0041(8)
C20 0.0555(10) 0.0461(10) 0.0498(11) -0.0017(8) 0.0156(9) 0.0083(8)

loop_
_atom_type_symbol
_atom_type_description
_atom_type_scat_dispersion_real
_atom_type_scat_dispersion_imag
_atom_type_scat_source
C C 0.0033 0.0016 'International Tables Vol C Tables 4.2.6.8 and 6.1.1.4'
H H 0.0000 0.0000 'International Tables Vol C Tables 4.2.6.8 and 6.1.1.4'
N N 0.0061 0.0033 'International Tables Vol C Tables 4.2.6.8 and 6.1.1.4'
O O 0.0106 0.0060 'International Tables Vol C Tables 4.2.6.8 and 6.1.1.4'

loop_
_geom_angle_atom_site_label_1
_geom_angle_atom_site_label_2
_geom_angle_atom_site_label_3
_geom_angle_site_symmetry_1
_geom_angle_site_symmetry_3
_geom_angle
_geom_angle_publ_flag
C14 N2 C17 . . 114.46(13) ?
C14 N2 C9 . . 116.49(13) ?
C17 N2 C9 . . 116.60(13) ?
C8 N3 C13 . . 122.74(13) ?
C2 C1 C6 . . 120.38(17) ?
C2 C1 H1 . . 119.8 ?
C6 C1 H1 . . 119.8 ?
C3 C2 C1 . . 120.07(16) ?
C3 C2 H2 . . 120.0 ?
C1 C2 H2 . . 120.0 ?
C2 C3 C4 . . 119.92(16) ?
C2 C3 H3 . . 120.0 ?
C4 C3 H3 . . 120.0 ?
C3 C4 C5 . . 120.82(16) ?
C3 C4 H4 . . 119.6 ?
C5 C4 H4 . . 119.6 ?
C4 C5 C6 . . 118.82(15) ?
C4 C5 C7 . . 119.02(15) ?
C6 C5 C7 . . 121.96(15) ?
C1 C6 C5 . . 119.96(16) ?
C1 C6 H6 . . 120.0 ?
C5 C6 H6 . . 120.0 ?
O1 C7 C5 . . 121.87(15) ?
O1 C7 C8 . . 117.75(15) ?
C5 C7 C8 . . 120.38(14) ?
N3 C8 C16 . . 128.95(14) ?
N3 C8 C7 . . 113.99(14) ?
C16 C8 C7 . . 117.03(14) ?
N2 C9 H9A . . 109.5 ?
N2 C9 H9B . . 109.5 ?
H9A C9 H9B . . 109.5 ?
N2 C9 H9C . . 109.5 ?
H9A C9 H9C . . 109.5 ?
H9B C9 H9C . . 109.5 ?
N1 C10 C11 . . 123.60(17) ?
N1 C10 H10 . . 118.2 ?
C11 C10 H10 . . 118.2 ?
C10 C11 C12 . . 118.14(16) ?
C10 C11 H11 . . 120.9 ?
C12 C11 H11 . . 120.9 ?
C11 C12 C13 . . 120.11(16) ?
C11 C12 H12 . . 119.9 ?
C13 C12 H12 . . 119.9 ?
C12 C13 C14 . . 117.22(15) ?
C12 C13 N3 . . 117.58(14) ?
C14 C13 N3 . . 124.75(14) ?
N1 C14 C13 . . 122.73(15) ?
N1 C14 N2 . . 117.57(14) ?
C13 C14 N2 . . 119.61(14) ?
C14 N1 C10 . . 118.11(15) ?
C19 C15 C17 . . 120.35(16) ?
C19 C15 H15 . . 119.8 ?
C17 C15 H15 . . 119.8 ?
C20 C16 C17 . . 119.45(15) ?
C20 C16 C8 . . 119.57(15) ?
C17 C16 C8 . . 120.98(14) ?
C15 C17 C16 . . 118.99(15) ?
C15 C17 N2 . . 122.48(14) ?
C16 C17 N2 . . 118.51(14) ?
C20 C18 C19 . . 119.19(17) ?
C20 C18 H18 . . 120.4 ?
C19 C18 H18 . . 120.4 ?
C18 C19 C15 . . 120.88(17) ?
C18 C19 H19 . . 119.6 ?
C15 C19 H19 . . 119.6 ?
C18 C20 C16 . . 121.15(17) ?
C18 C20 H20 . . 119.4 ?
C16 C20 H20 . . 119.4 ?

loop_
_geom_bond_atom_site_label_1
_geom_bond_atom_site_label_2
_geom_bond_site_symmetry_2
_geom_bond_distance
_geom_bond_publ_flag
O1 C7 . 1.218(2) ?
N2 C14 . 1.416(2) ?
N2 C17 . 1.422(2) ?
N2 C9 . 1.462(2) ?
N3 C8 . 1.277(2) ?
N3 C13 . 1.412(2) ?
C1 C2 . 1.373(2) ?
C1 C6 . 1.385(2) ?
C1 H1 . 0.93 ?
C2 C3 . 1.372(3) ?
C2 H2 . 0.93 ?
C3 C4 . 1.377(2) ?
C3 H3 . 0.93 ?
C4 C5 . 1.387(2) ?
C4 H4 . 0.93 ?
C5 C6 . 1.387(2) ?
C5 C7 . 1.485(2) ?
C6 H6 . 0.93 ?
C7 C8 . 1.523(2) ?
C8 C16 . 1.477(2) ?
C9 H9A . 0.96 ?
C9 H9B . 0.96 ?
C9 H9C . 0.96 ?
C10 N1 . 1.342(2) ?
C10 C11 . 1.369(3) ?
C10 H10 . 0.93 ?
C11 C12 . 1.379(3) ?
C11 H11 . 0.93 ?
C12 C13 . 1.387(2) ?
C12 H12 . 0.93 ?
C13 C14 . 1.411(2) ?
C14 N1 . 1.325(2) ?
C15 C19 . 1.385(3) ?
C15 C17 . 1.392(2) ?
C15 H15 . 0.93 ?
C16 C20 . 1.395(2) ?
C16 C17 . 1.402(2) ?
C18 C20 . 1.377(3) ?
C18 C19 . 1.380(3) ?
C18 H18 . 0.93 ?
C19 H19 . 0.93 ?
C20 H20 . 0.93 ?

loop_
_geom_hbond_atom_site_label_D
_geom_hbond_atom_site_label_H
_geom_hbond_atom_site_label_A
_geom_hbond_site_symmetry_A
_geom_hbond_distance_DH
_geom_hbond_distance_HA
_geom_hbond_distance_DA
_geom_hbond_angle_DHA
C15 H15 N1 3_655 0.93 2.56 3.463(2) 163

loop_
_cod_related_entry_id
_cod_related_entry_database
_cod_related_entry_code
1 ChemSpider 24745702
